data_4002463
loop_
_publ_author_name
'Clarke, S.J.'
'Guinot, B.P.'
'Michie, C.W.'
'Rosseinsky, M.J.'
'Calmont, M.J.C.'

_publ_section_title
;
 Oxynitride perovskites: synthesis and structures of La Zr O2 N, Nd Ti O2
 N and La Ti O2 N and comparison with oxide perovskites
;
_journal_name_full 'Chemistry of Materials (1,1989-)'
_journal_paper_doi 10.1021/cm010577v
_journal_page_first 288
_journal_page_last 294
_journal_volume 14
_journal_year 2002
_chemical_formula_sum 'La N O2 Ti'
_chemical_name_systematic 'La (Ti O2 N)'
_space_group_IT_number 2
_symmetry_space_group_name_Hall '-P 1 (-1/2*x+1/2*y+1/2*z,1/2*x-1/2*y+1/2*z,1/2*x+1/2*y-1/2*z)'
_symmetry_space_group_name_H-M 'I -1'
_cell_angle_alpha 90.199
_cell_angle_beta 90.154
_cell_angle_gamma 89.988
_cell_formula_units_Z 4
_cell_length_a 5.6097
_cell_length_b 7.8719
_cell_length_c 5.5752
_cell_volume 246.193
_citation_journal_id_ASTM CMATEX
_cod_data_source_file Clarke_CMATEX_2002_239.cif
_cod_data_source_block La1N1O2Ti1
_cod_original_cell_volume 246.1929
_cod_original_sg_symbol_Hall
;
-P 1 (-1/2*x+1/2*y+1/2*z,1/2*x-1/2*y+1/2*z,1/2*x+1/2*y-1/2*z)
;
_cod_original_sg_symbol_H-M 'P -1 (b+c,a+c,a+b)'
_cod_original_formula_sum 'La1 N1 O2 Ti1'
_cod_database_code 4002463

loop_
_symmetry_equiv_pos_as_xyz
x,y,z
-x,-y,-z
x+1/2,y+1/2,z+1/2
-x+1/2,-y+1/2,-z+1/2

loop_
_atom_site_label
_atom_site_type_symbol
_atom_site_fract_x
_atom_site_fract_y
_atom_site_fract_z
_atom_site_occupancy
_atom_site_U_iso_or_equiv
O3 O-2 0.255 0.473 0.757 0.6 0.0
N2 N-3 0.26 0.0358 0.243 0.33 0.0
O1 O-2 -0.062 0.2495 -0.0006 0.72 0.0
Ti1 Ti+4 0 0 0 1 0.0
N1 N-3 -0.062 0.2495 -0.0006 0.28 0.0
O2 O-2 0.26 0.0358 0.243 0.67 0.0
La1 La+3 0.4989 0.2516 0.001 1 0.0
N3 N-3 0.255 0.473 0.757 0.4 0.0
Ti2 Ti+4 0 0.5 0 1 0.0
